data_7151739
loop_
_publ_author_name
'Pan, Huan-Rui'
'Wang, Xiao-Rong'
'Yan, Cai-Xia'
'Sun, Zhong-Xin'
'Cheng, Ying'

_publ_section_title
;
 The multicomponent reaction of imidazo[1,5-a]pyridine carbenes with
 phthalaldehydes and dimethyl acetylenedicarboxylate: a facile
 construction of benzo[d]furo[3,2-b]azepines.
;
_journal_issue 7
_journal_name_full 'Organic &amp; biomolecular chemistry'
_journal_page_first 2166
_journal_page_last 2174
_journal_paper_doi 10.1039/c0ob00746c
_journal_volume 9
_journal_year 2011
_chemical_formula_sum 'C24 H23 Br N2 O6'
_chemical_formula_weight 515.35
_chemical_name_systematic
;
?
;
_space_group_IT_number 14
_symmetry_cell_setting monoclinic
_symmetry_space_group_name_Hall '-P 2yn'
_symmetry_space_group_name_H-M 'P 1 21/n 1'
_atom_sites_solution_hydrogens geom
_atom_sites_solution_primary direct
_atom_sites_solution_secondary difmap
_audit_creation_method SHELXL-97
_cell_angle_alpha 90.00
_cell_angle_beta 98.473(5)
_cell_angle_gamma 90.00
_cell_formula_units_Z 4
_cell_length_a 8.5580(12)
_cell_length_b 15.813(2)
_cell_length_c 16.673(2)
_cell_measurement_reflns_used 8459
_cell_measurement_temperature 113(2)
_cell_measurement_theta_max 27.9
_cell_measurement_theta_min 1.8
_cell_volume 2231.7(5)
_computing_cell_refinement 'CrystalClear-SM Expert 2.0 r2'
_computing_data_collection 'CrystalClear-SM Expert 2.0 r2 (Rigaku, 2009)'
_computing_data_reduction 'CrystalClear-SM Expert 2.0 r2'
_computing_molecular_graphics 'Bruker SHELXTL'
_computing_publication_material 'Bruker SHELXTL'
_computing_structure_refinement 'SHELXL-97 (Sheldrick, 1997)'
_computing_structure_solution 'SHELXS-97 (Sheldrick, 1990)'
_diffrn_ambient_temperature 113(2)
_diffrn_detector_area_resol_mean 14.63
_diffrn_measured_fraction_theta_full 0.995
_diffrn_measured_fraction_theta_max 0.995
_diffrn_measurement_device_type 'Rigaku Saturn 724 CCD area detector'
_diffrn_measurement_method '\w and \f scans'
_diffrn_radiation_monochromator graphite
_diffrn_radiation_source 'fine-focus sealed tube'
_diffrn_radiation_type MoK\a
_diffrn_radiation_wavelength 0.71073
_diffrn_reflns_av_R_equivalents 0.0450
_diffrn_reflns_av_sigmaI/netI 0.0581
_diffrn_reflns_limit_h_max 11
_diffrn_reflns_limit_h_min -11
_diffrn_reflns_limit_k_max 20
_diffrn_reflns_limit_k_min -20
_diffrn_reflns_limit_l_max 15
_diffrn_reflns_limit_l_min -21
_diffrn_reflns_number 18766
_diffrn_reflns_theta_full 27.93
_diffrn_reflns_theta_max 27.93
_diffrn_reflns_theta_min 1.78
_exptl_absorpt_coefficient_mu 1.886
_exptl_absorpt_correction_T_max 0.7276
_exptl_absorpt_correction_T_min 0.6602
_exptl_absorpt_correction_type multi-scan
_exptl_absorpt_process_details CrystalClear
_exptl_crystal_colour Colorless
_exptl_crystal_density_diffrn 1.534
_exptl_crystal_density_method 'not measured'
_exptl_crystal_description Prism
_exptl_crystal_F_000 1056
_exptl_crystal_size_max 0.24
_exptl_crystal_size_mid 0.20
_exptl_crystal_size_min 0.18
_refine_diff_density_max 0.343
_refine_diff_density_min -0.476
_refine_diff_density_rms 0.074
_refine_ls_extinction_method none
_refine_ls_goodness_of_fit_ref 0.978
_refine_ls_hydrogen_treatment mixed
_refine_ls_matrix_type full
_refine_ls_number_parameters 306
_refine_ls_number_reflns 5327
_refine_ls_number_restraints 0
_refine_ls_restrained_S_all 0.978
_refine_ls_R_factor_all 0.0430
_refine_ls_R_factor_gt 0.0317
_refine_ls_shift/su_max 0.001
_refine_ls_shift/su_mean 0.000
_refine_ls_structure_factor_coef Fsqd
_refine_ls_weighting_details 'calc w=1/[\s^2^(Fo^2^)+(0.0298P)^2^+0.0000P] where P=(Fo^2^+2Fc^2^)/3'
_refine_ls_weighting_scheme calc
_refine_ls_wR_factor_gt 0.0676
_refine_ls_wR_factor_ref 0.0707
_reflns_number_gt 4049
_reflns_number_total 5327
_reflns_threshold_expression >2sigma(I)
_cod_data_source_file c0ob00746c.txt
_cod_data_source_block m100123b
_cod_depositor_comments
;
The following automatic conversions were performed:
'_symmetry_cell_setting' value 'Monoclinic' changed to 'monoclinic'
according to '/home/saulius/struct/CIF-dictionaries/cif_core.dic'
dictionary named 'cif_core.dic' version 2.4.1 from
2010-06-29.

'_exptl_absorpt_correction_type' value 'Multi-scan' changed
to 'multi-scan' according to
'/home/saulius/struct/CIF-dictionaries/cif_core.dic' dictionary named
'cif_core.dic' version 2.4.1 from 2010-06-29.

Automatic conversion script
Id: cif_fix_enum 1555 2011-01-17 13:19:09Z saulius 
;
_cod_original_sg_symbol_H-M P2(1)/n
_cod_database_code 7151739

loop_
_symmetry_equiv_pos_as_xyz
'x, y, z'
'-x+1/2, y+1/2, -z+1/2'
'-x, -y, -z'
'x-1/2, -y-1/2, z-1/2'

loop_
_atom_site_label
_atom_site_type_symbol
_atom_site_fract_x
_atom_site_fract_y
_atom_site_fract_z
_atom_site_U_iso_or_equiv
_atom_site_adp_type
_atom_site_occupancy
_atom_site_symmetry_multiplicity
_atom_site_calc_flag
_atom_site_refinement_flags
_atom_site_disorder_assembly
_atom_site_disorder_group
Br1 Br 0.35267(2) 0.561407(13) 0.208463(11) 0.02276(7) Uani 1 1 d . . .
N1 N 0.48713(17) 0.69685(9) 0.64114(8) 0.0134(3) Uani 1 1 d . . .
N2 N 0.43508(19) 0.87310(10) 0.49582(9) 0.0195(4) Uani 1 1 d . . .
O1 O 0.73751(17) 0.80754(9) 0.51139(8) 0.0185(3) Uani 1 1 d . . .
H1 H 0.677(3) 0.8403(14) 0.5014(14) 0.033(8) Uiso 1 1 d . . .
O2 O 0.29718(14) 0.53109(8) 0.51358(7) 0.0141(3) Uani 1 1 d . . .
O3 O 0.10113(15) 0.40813(8) 0.51534(8) 0.0179(3) Uani 1 1 d . . .
O4 O 0.04775(17) 0.43936(8) 0.64061(8) 0.0258(3) Uani 1 1 d . . .
O5 O 0.25548(16) 0.52422(9) 0.76839(8) 0.0223(3) Uani 1 1 d . . .
O6 O 0.19024(18) 0.65823(9) 0.73472(9) 0.0309(4) Uani 1 1 d . . .
C1 C 0.6471(2) 0.73564(11) 0.52876(11) 0.0147(4) Uani 1 1 d . . .
H1A H 0.7232 0.6935 0.5571 0.018 Uiso 1 1 calc R . .
C2 C 0.5671(2) 0.69381(12) 0.45149(11) 0.0138(4) Uani 1 1 d . . .
C3 C 0.6126(2) 0.71672(12) 0.37745(11) 0.0165(4) Uani 1 1 d . . .
H3 H 0.6871 0.7611 0.3765 0.020 Uiso 1 1 calc R . .
C4 C 0.5531(2) 0.67714(12) 0.30528(11) 0.0170(4) Uani 1 1 d . . .
H4 H 0.5876 0.6930 0.2558 0.020 Uiso 1 1 calc R . .
C5 C 0.4425(2) 0.61395(12) 0.30721(10) 0.0154(4) Uani 1 1 d . . .
C6 C 0.3918(2) 0.58897(11) 0.37829(11) 0.0144(4) Uani 1 1 d . . .
H6 H 0.3149 0.5456 0.3779 0.017 Uiso 1 1 calc R . .
C7 C 0.4554(2) 0.62861(11) 0.45168(11) 0.0134(4) Uani 1 1 d . . .
C8 C 0.3985(2) 0.59967(11) 0.52520(11) 0.0124(4) Uani 1 1 d . . .
C9 C 0.4071(2) 0.62841(11) 0.60388(10) 0.0129(4) Uani 1 1 d . . .
C10 C 0.5364(2) 0.76383(11) 0.59102(10) 0.0134(4) Uani 1 1 d . . .
H10 H 0.6018 0.8029 0.6295 0.016 Uiso 1 1 calc R . .
C11 C 0.3983(2) 0.81694(11) 0.55127(10) 0.0133(4) Uani 1 1 d . . .
C12 C 0.2474(2) 0.81122(12) 0.57139(12) 0.0179(4) Uani 1 1 d . . .
H12 H 0.2255 0.7730 0.6122 0.021 Uiso 1 1 calc R . .
C13 C 0.1287(2) 0.86190(12) 0.53134(12) 0.0221(5) Uani 1 1 d . . .
H13 H 0.0239 0.8579 0.5435 0.027 Uiso 1 1 calc R . .
C14 C 0.1645(2) 0.91820(13) 0.47366(12) 0.0242(5) Uani 1 1 d . . .
H14 H 0.0851 0.9533 0.4449 0.029 Uiso 1 1 calc R . .
C15 C 0.3196(2) 0.92227(13) 0.45868(12) 0.0251(5) Uani 1 1 d . . .
H15 H 0.3450 0.9621 0.4200 0.030 Uiso 1 1 calc R . .
C16 C 0.5788(2) 0.68435(12) 0.72292(11) 0.0193(4) Uani 1 1 d . . .
H16 H 0.5352 0.6328 0.7464 0.023 Uiso 1 1 calc R . .
C17 C 0.7541(2) 0.66746(14) 0.72084(12) 0.0262(5) Uani 1 1 d . . .
H17A H 0.7654 0.6173 0.6877 0.039 Uiso 1 1 calc R . .
H17B H 0.8080 0.6578 0.7761 0.039 Uiso 1 1 calc R . .
H17C H 0.8011 0.7164 0.6974 0.039 Uiso 1 1 calc R . .
C18 C 0.5540(3) 0.75817(13) 0.77863(12) 0.0291(5) Uani 1 1 d . . .
H18A H 0.5902 0.8106 0.7560 0.044 Uiso 1 1 calc R . .
H18B H 0.6143 0.7483 0.8325 0.044 Uiso 1 1 calc R . .
H18C H 0.4415 0.7630 0.7831 0.044 Uiso 1 1 calc R . .
C19 C 0.1205(2) 0.45125(11) 0.58546(12) 0.0178(4) Uani 1 1 d . . .
C20 C 0.2419(2) 0.51699(11) 0.58529(11) 0.0145(4) Uani 1 1 d . . .
C21 C 0.3028(2) 0.57418(11) 0.64161(11) 0.0135(4) Uani 1 1 d . . .
C22 C 0.2447(2) 0.59098(12) 0.71956(11) 0.0173(4) Uani 1 1 d . . .
C23 C -0.0050(2) 0.33673(12) 0.51125(12) 0.0226(5) Uani 1 1 d . . .
H23A H 0.0483 0.2892 0.5416 0.034 Uiso 1 1 calc R . .
H23B H -0.0359 0.3202 0.4545 0.034 Uiso 1 1 calc R . .
H23C H -0.0993 0.3523 0.5348 0.034 Uiso 1 1 calc R . .
C24 C 0.1768(3) 0.53310(14) 0.83904(14) 0.0388(7) Uani 1 1 d . . .
H24A H 0.2380 0.5711 0.8781 0.058 Uiso 1 1 calc R . .
H24B H 0.1681 0.4776 0.8641 0.058 Uiso 1 1 calc R . .
H24C H 0.0709 0.5567 0.8228 0.058 Uiso 1 1 calc R . .

loop_
_atom_site_aniso_label
_atom_site_aniso_U_11
_atom_site_aniso_U_22
_atom_site_aniso_U_33
_atom_site_aniso_U_23
_atom_site_aniso_U_13
_atom_site_aniso_U_12
Br1 0.02956(12) 0.02404(12) 0.01409(11) -0.00387(9) 0.00125(8) -0.00050(9)
N1 0.0168(8) 0.0117(8) 0.0115(8) -0.0007(6) 0.0018(6) -0.0025(6)
N2 0.0220(9) 0.0175(9) 0.0199(9) 0.0044(7) 0.0062(7) 0.0035(7)
O1 0.0155(8) 0.0165(8) 0.0241(8) -0.0004(6) 0.0049(6) -0.0048(6)
O2 0.0170(7) 0.0119(7) 0.0144(7) -0.0001(5) 0.0055(5) -0.0023(5)
O3 0.0181(7) 0.0129(7) 0.0233(7) -0.0026(6) 0.0053(6) -0.0036(5)
O4 0.0290(8) 0.0268(8) 0.0244(8) 0.0015(7) 0.0129(7) -0.0093(6)
O5 0.0313(9) 0.0198(8) 0.0180(7) 0.0062(6) 0.0107(6) 0.0059(6)
O6 0.0495(10) 0.0176(8) 0.0311(9) 0.0024(7) 0.0243(8) 0.0096(7)
C1 0.0140(10) 0.0132(10) 0.0174(10) 0.0007(8) 0.0040(7) -0.0016(7)
C2 0.0129(10) 0.0139(10) 0.0151(9) -0.0014(8) 0.0033(7) 0.0030(7)
C3 0.0147(10) 0.0157(10) 0.0196(10) 0.0034(8) 0.0047(8) -0.0015(8)
C4 0.0186(10) 0.0195(11) 0.0140(9) 0.0029(8) 0.0055(8) 0.0015(8)
C5 0.0182(10) 0.0153(10) 0.0123(9) -0.0026(8) 0.0005(7) 0.0033(8)
C6 0.0150(10) 0.0118(9) 0.0165(10) 0.0002(8) 0.0024(7) -0.0004(7)
C7 0.0130(9) 0.0133(10) 0.0143(9) 0.0016(8) 0.0034(7) 0.0038(7)
C8 0.0124(9) 0.0092(9) 0.0158(9) -0.0006(7) 0.0030(7) -0.0019(7)
C9 0.0133(10) 0.0105(9) 0.0150(9) 0.0004(8) 0.0025(7) 0.0027(7)
C10 0.0149(10) 0.0114(9) 0.0142(9) -0.0007(7) 0.0033(7) -0.0020(7)
C11 0.0169(10) 0.0102(9) 0.0129(9) -0.0027(7) 0.0027(7) -0.0009(7)
C12 0.0182(10) 0.0127(10) 0.0230(10) -0.0014(8) 0.0038(8) -0.0011(8)
C13 0.0159(11) 0.0181(11) 0.0328(12) -0.0048(9) 0.0051(9) 0.0004(8)
C14 0.0242(12) 0.0231(12) 0.0245(11) 0.0023(9) 0.0008(9) 0.0083(9)
C15 0.0306(13) 0.0237(12) 0.0218(11) 0.0085(9) 0.0072(9) 0.0066(9)
C16 0.0228(11) 0.0204(11) 0.0140(10) 0.0025(8) -0.0001(8) -0.0034(8)
C17 0.0262(12) 0.0268(12) 0.0234(11) 0.0035(9) -0.0042(9) -0.0015(9)
C18 0.0396(14) 0.0310(13) 0.0167(10) -0.0065(9) 0.0046(9) -0.0082(10)
C19 0.0165(10) 0.0136(10) 0.0228(11) 0.0018(8) 0.0012(8) 0.0008(8)
C20 0.0160(10) 0.0135(10) 0.0152(9) 0.0038(8) 0.0056(8) 0.0017(7)
C21 0.0166(10) 0.0102(9) 0.0143(9) 0.0012(7) 0.0049(7) 0.0020(7)
C22 0.0180(10) 0.0164(10) 0.0180(10) 0.0007(8) 0.0050(8) -0.0017(8)
C23 0.0193(11) 0.0134(10) 0.0347(12) -0.0027(9) 0.0022(9) -0.0047(8)
C24 0.0589(17) 0.0370(14) 0.0269(13) 0.0113(11) 0.0271(12) 0.0123(12)

loop_
_atom_type_symbol
_atom_type_description
_atom_type_scat_dispersion_real
_atom_type_scat_dispersion_imag
_atom_type_scat_source
C C 0.0033 0.0016 'International Tables Vol C Tables 4.2.6.8 and 6.1.1.4'
H H 0.0000 0.0000 'International Tables Vol C Tables 4.2.6.8 and 6.1.1.4'
N N 0.0061 0.0033 'International Tables Vol C Tables 4.2.6.8 and 6.1.1.4'
O O 0.0106 0.0060 'International Tables Vol C Tables 4.2.6.8 and 6.1.1.4'
Br Br -0.2901 2.4595 'International Tables Vol C Tables 4.2.6.8 and 6.1.1.4'

loop_
_geom_angle_atom_site_label_1
_geom_angle_atom_site_label_2
_geom_angle_atom_site_label_3
_geom_angle
_geom_angle_site_symmetry_1
_geom_angle_site_symmetry_3
_geom_angle_publ_flag
C9 N1 C10 118.75(14) . . ?
C9 N1 C16 118.04(15) . . ?
C10 N1 C16 117.90(15) . . ?
C15 N2 C11 117.93(16) . . ?
C1 O1 H1 103.0(19) . . ?
C20 O2 C8 107.19(13) . . ?
C19 O3 C23 115.75(14) . . ?
C22 O5 C24 115.03(15) . . ?
O1 C1 C2 111.39(14) . . ?
O1 C1 C10 107.81(14) . . ?
C2 C1 C10 116.37(15) . . ?
O1 C1 H1A 106.9 . . ?
C2 C1 H1A 106.9 . . ?
C10 C1 H1A 106.9 . . ?
C3 C2 C7 118.08(17) . . ?
C3 C2 C1 119.16(16) . . ?
C7 C2 C1 122.63(15) . . ?
C4 C3 C2 122.42(17) . . ?
C4 C3 H3 118.8 . . ?
C2 C3 H3 118.8 . . ?
C5 C4 C3 118.19(16) . . ?
C5 C4 H4 120.9 . . ?
C3 C4 H4 120.9 . . ?
C6 C5 C4 122.10(17) . . ?
C6 C5 Br1 118.74(14) . . ?
C4 C5 Br1 119.15(13) . . ?
C5 C6 C7 119.23(17) . . ?
C5 C6 H6 120.4 . . ?
C7 C6 H6 120.4 . . ?
C2 C7 C6 119.96(16) . . ?
C2 C7 C8 122.92(17) . . ?
C6 C7 C8 117.11(16) . . ?
C9 C8 O2 109.63(14) . . ?
C9 C8 C7 135.90(17) . . ?
O2 C8 C7 114.10(15) . . ?
N1 C9 C8 129.83(15) . . ?
N1 C9 C21 124.50(15) . . ?
C8 C9 C21 105.55(16) . . ?
N1 C10 C11 112.43(14) . . ?
N1 C10 C1 115.40(14) . . ?
C11 C10 C1 112.01(14) . . ?
N1 C10 H10 105.3 . . ?
C11 C10 H10 105.3 . . ?
C1 C10 H10 105.3 . . ?
N2 C11 C12 121.87(17) . . ?
N2 C11 C10 114.63(15) . . ?
C12 C11 C10 123.46(16) . . ?
C11 C12 C13 119.30(17) . . ?
C11 C12 H12 120.4 . . ?
C13 C12 H12 120.4 . . ?
C14 C13 C12 119.18(18) . . ?
C14 C13 H13 120.4 . . ?
C12 C13 H13 120.4 . . ?
C13 C14 C15 118.19(19) . . ?
C13 C14 H14 120.9 . . ?
C15 C14 H14 120.9 . . ?
N2 C15 C14 123.47(18) . . ?
N2 C15 H15 118.3 . . ?
C14 C15 H15 118.3 . . ?
N1 C16 C18 110.82(16) . . ?
N1 C16 C17 112.98(14) . . ?
C18 C16 C17 111.87(17) . . ?
N1 C16 H16 106.9 . . ?
C18 C16 H16 106.9 . . ?
C17 C16 H16 106.9 . . ?
C16 C17 H17A 109.5 . . ?
C16 C17 H17B 109.5 . . ?
H17A C17 H17B 109.5 . . ?
C16 C17 H17C 109.5 . . ?
H17A C17 H17C 109.5 . . ?
H17B C17 H17C 109.5 . . ?
C16 C18 H18A 109.5 . . ?
C16 C18 H18B 109.5 . . ?
H18A C18 H18B 109.5 . . ?
C16 C18 H18C 109.5 . . ?
H18A C18 H18C 109.5 . . ?
H18B C18 H18C 109.5 . . ?
O4 C19 O3 125.21(18) . . ?
O4 C19 C20 124.03(18) . . ?
O3 C19 C20 110.75(15) . . ?
C21 C20 O2 110.55(15) . . ?
C21 C20 C19 132.21(16) . . ?
O2 C20 C19 116.91(16) . . ?
C20 C21 C9 107.08(15) . . ?
C20 C21 C22 125.77(16) . . ?
C9 C21 C22 125.67(16) . . ?
O6 C22 O5 124.62(16) . . ?
O6 C22 C21 122.22(17) . . ?
O5 C22 C21 113.14(16) . . ?
O3 C23 H23A 109.5 . . ?
O3 C23 H23B 109.5 . . ?
H23A C23 H23B 109.5 . . ?
O3 C23 H23C 109.5 . . ?
H23A C23 H23C 109.5 . . ?
H23B C23 H23C 109.5 . . ?
O5 C24 H24A 109.5 . . ?
O5 C24 H24B 109.5 . . ?
H24A C24 H24B 109.5 . . ?
O5 C24 H24C 109.5 . . ?
H24A C24 H24C 109.5 . . ?
H24B C24 H24C 109.5 . . ?

loop_
_geom_bond_atom_site_label_1
_geom_bond_atom_site_label_2
_geom_bond_distance
_geom_bond_site_symmetry_2
_geom_bond_publ_flag
Br1 C5 1.9023(18) . ?
N1 C9 1.379(2) . ?
N1 C10 1.450(2) . ?
N1 C16 1.483(2) . ?
N2 C15 1.336(2) . ?
N2 C11 1.352(2) . ?
O1 C1 1.429(2) . ?
O1 H1 0.73(2) . ?
O2 C20 1.367(2) . ?
O2 C8 1.384(2) . ?
O3 C19 1.342(2) . ?
O3 C23 1.444(2) . ?
O4 C19 1.199(2) . ?
O5 C22 1.328(2) . ?
O5 C24 1.447(2) . ?
O6 C22 1.203(2) . ?
C1 C2 1.519(3) . ?
C1 C10 1.570(2) . ?
C1 H1A 1.0000 . ?
C2 C3 1.396(2) . ?
C2 C7 1.406(2) . ?
C3 C4 1.385(3) . ?
C3 H3 0.9500 . ?
C4 C5 1.380(2) . ?
C4 H4 0.9500 . ?
C5 C6 1.378(2) . ?
C6 C7 1.411(2) . ?
C6 H6 0.9500 . ?
C7 C8 1.458(2) . ?
C8 C9 1.380(2) . ?
C9 C21 1.447(2) . ?
C10 C11 1.520(2) . ?
C10 H10 1.0000 . ?
C11 C12 1.384(2) . ?
C12 C13 1.386(3) . ?
C12 H12 0.9500 . ?
C13 C14 1.378(3) . ?
C13 H13 0.9500 . ?
C14 C15 1.388(3) . ?
C14 H14 0.9500 . ?
C15 H15 0.9500 . ?
C16 C18 1.526(3) . ?
C16 C17 1.529(3) . ?
C16 H16 1.0000 . ?
C17 H17A 0.9800 . ?
C17 H17B 0.9800 . ?
C17 H17C 0.9800 . ?
C18 H18A 0.9800 . ?
C18 H18B 0.9800 . ?
C18 H18C 0.9800 . ?
C19 C20 1.470(2) . ?
C20 C21 1.351(3) . ?
C21 C22 1.482(2) . ?
C23 H23A 0.9800 . ?
C23 H23B 0.9800 . ?
C23 H23C 0.9800 . ?
C24 H24A 0.9800 . ?
C24 H24B 0.9800 . ?
C24 H24C 0.9800 . ?

loop_
_geom_hbond_atom_site_label_D
_geom_hbond_atom_site_label_H
_geom_hbond_atom_site_label_A
_geom_hbond_distance_DH
_geom_hbond_distance_HA
_geom_hbond_distance_DA
_geom_hbond_angle_DHA
_geom_hbond_site_symmetry_A
O1 H1 N2 0.73(2) 2.13(2) 2.765(2) 146(2) .

loop_
_geom_torsion_atom_site_label_1
_geom_torsion_atom_site_label_2
_geom_torsion_atom_site_label_3
_geom_torsion_atom_site_label_4
_geom_torsion
_geom_torsion_site_symmetry_1
_geom_torsion_site_symmetry_2
_geom_torsion_site_symmetry_3
_geom_torsion_site_symmetry_4
_geom_torsion_publ_flag
O1 C1 C2 C3 12.6(2) . . . . ?
C10 C1 C2 C3 136.67(17) . . . . ?
O1 C1 C2 C7 -171.65(16) . . . . ?
C10 C1 C2 C7 -47.5(2) . . . . ?
C7 C2 C3 C4 -0.7(3) . . . . ?
C1 C2 C3 C4 175.32(16) . . . . ?
C2 C3 C4 C5 1.3(3) . . . . ?
C3 C4 C5 C6 -0.8(3) . . . . ?
C3 C4 C5 Br1 177.62(14) . . . . ?
C4 C5 C6 C7 -0.4(3) . . . . ?
Br1 C5 C6 C7 -178.82(13) . . . . ?
C3 C2 C7 C6 -0.6(3) . . . . ?
C1 C2 C7 C6 -176.40(16) . . . . ?
C3 C2 C7 C8 -179.68(17) . . . . ?
C1 C2 C7 C8 4.5(3) . . . . ?
C5 C6 C7 C2 1.1(3) . . . . ?
C5 C6 C7 C8 -179.74(16) . . . . ?
C20 O2 C8 C9 0.13(19) . . . . ?
C20 O2 C8 C7 -173.98(15) . . . . ?
C2 C7 C8 C9 12.2(3) . . . . ?
C6 C7 C8 C9 -166.9(2) . . . . ?
C2 C7 C8 O2 -175.78(16) . . . . ?
C6 C7 C8 O2 5.1(2) . . . . ?
C10 N1 C9 C8 19.1(3) . . . . ?
C16 N1 C9 C8 -134.63(19) . . . . ?
C10 N1 C9 C21 -156.29(17) . . . . ?
C16 N1 C9 C21 49.9(2) . . . . ?
O2 C8 C9 N1 -176.82(17) . . . . ?
C7 C8 C9 N1 -4.6(4) . . . . ?
O2 C8 C9 C21 -0.72(19) . . . . ?
C7 C8 C9 C21 171.5(2) . . . . ?
C9 N1 C10 C11 72.12(19) . . . . ?
C16 N1 C10 C11 -134.07(16) . . . . ?
C9 N1 C10 C1 -58.0(2) . . . . ?
C16 N1 C10 C1 95.78(18) . . . . ?
O1 C1 C10 N1 -154.96(15) . . . . ?
C2 C1 C10 N1 79.1(2) . . . . ?
O1 C1 C10 C11 74.68(19) . . . . ?
C2 C1 C10 C11 -51.2(2) . . . . ?
C15 N2 C11 C12 -1.8(3) . . . . ?
C15 N2 C11 C10 -179.68(17) . . . . ?
N1 C10 C11 N2 -171.84(15) . . . . ?
C1 C10 C11 N2 -40.0(2) . . . . ?
N1 C10 C11 C12 10.3(2) . . . . ?
C1 C10 C11 C12 142.14(17) . . . . ?
N2 C11 C12 C13 2.7(3) . . . . ?
C10 C11 C12 C13 -179.54(17) . . . . ?
C11 C12 C13 C14 -1.5(3) . . . . ?
C12 C13 C14 C15 -0.6(3) . . . . ?
C11 N2 C15 C14 -0.5(3) . . . . ?
C13 C14 C15 N2 1.7(3) . . . . ?
C9 N1 C16 C18 -137.00(16) . . . . ?
C10 N1 C16 C18 69.01(19) . . . . ?
C9 N1 C16 C17 96.55(19) . . . . ?
C10 N1 C16 C17 -57.4(2) . . . . ?
C23 O3 C19 O4 -6.6(3) . . . . ?
C23 O3 C19 C20 174.57(15) . . . . ?
C8 O2 C20 C21 0.6(2) . . . . ?
C8 O2 C20 C19 174.78(16) . . . . ?
O4 C19 C20 C21 2.3(3) . . . . ?
O3 C19 C20 C21 -178.83(19) . . . . ?
O4 C19 C20 O2 -170.35(18) . . . . ?
O3 C19 C20 O2 8.5(2) . . . . ?
O2 C20 C21 C9 -1.0(2) . . . . ?
C19 C20 C21 C9 -174.0(2) . . . . ?
O2 C20 C21 C22 165.69(17) . . . . ?
C19 C20 C21 C22 -7.3(3) . . . . ?
N1 C9 C21 C20 177.41(17) . . . . ?
C8 C9 C21 C20 1.0(2) . . . . ?
N1 C9 C21 C22 10.7(3) . . . . ?
C8 C9 C21 C22 -165.67(18) . . . . ?
C24 O5 C22 O6 8.0(3) . . . . ?
C24 O5 C22 C21 -170.24(18) . . . . ?
C20 C21 C22 O6 -116.3(2) . . . . ?
C9 C21 C22 O6 48.0(3) . . . . ?
C20 C21 C22 O5 61.9(3) . . . . ?
C9 C21 C22 O5 -133.77(19) . . . . ?
